data_2240757
loop_
_publ_author_name
'Shahid, Muhammad'
'Choudhary, Muhammad Aziz'
'Butt, Arshad Farooq'
'Tahir, Muhammad Nawaz'
'Salim, Muhammad'

_publ_section_title
;
 Crystal structure of 4-benzamido-2-hydroxybenzoic acid
;
_journal_coeditor_code HB7423
_journal_issue 6
_journal_name_full 'Acta Crystallographica Section E'
_journal_page_first o409
_journal_paper_doi 10.1107/S2056989015009032
_journal_volume 71
_journal_year 2015
_chemical_formula_iupac 'C14 H11 N O4'
_chemical_formula_moiety 'C14 H11 N O4'
_chemical_formula_sum 'C14 H11 N O4'
_chemical_formula_weight 257.24
_chemical_name_systematic
;
4-Benzamido-2-hydroxybenzoic acid
;
_space_group_crystal_system monoclinic
_space_group_IT_number 14
_space_group_name_Hall '-P 2ybc'
_space_group_name_H-M_alt 'P 1 21/c 1'
_symmetry_space_group_name_Hall '-P 2ybc'
_symmetry_space_group_name_H-M 'P 1 21/c 1'
_atom_sites_solution_hydrogens geom
_atom_sites_solution_primary direct
_atom_sites_solution_secondary difmap
_audit_creation_method SHELXL-2014/7
_cell_angle_alpha 90
_cell_angle_beta 103.530(5)
_cell_angle_gamma 90
_cell_formula_units_Z 4
_cell_length_a 5.6689(5)
_cell_length_b 32.039(3)
_cell_length_c 6.6413(5)
_cell_measurement_reflns_used 1602
_cell_measurement_temperature 296(2)
_cell_measurement_theta_max 27.131
_cell_measurement_theta_min 3.218
_cell_volume 1172.76(18)
_computing_cell_refinement
;
SAINT (Bruker, 2007)
;
_computing_data_collection
;
APEX2 (Bruker, 2007)
;
_computing_data_reduction
;
SAINT (Bruker, 2007)
;
_computing_molecular_graphics
;
ORTEP-3 for Windows (Farrugia, 2012) and PLATON (Spek, 2009)
;
_computing_publication_material
;
WinGX (Farrugia, 2012) and PLATON (Spek, 2009)
;
_computing_structure_refinement
;
SHELXL2014  (Sheldrick, 2015)
;
_computing_structure_solution
;
SHELXS97 (Sheldrick, 2008)
;
_diffrn_ambient_temperature 296(2)
_diffrn_detector_area_resol_mean 7.70
_diffrn_measured_fraction_theta_full 0.992
_diffrn_measured_fraction_theta_max 0.992
_diffrn_measurement_device_type 'Bruker Kappa APEXII CCD'
_diffrn_measurement_method \w
_diffrn_radiation_monochromator graphite
_diffrn_radiation_source 'fine-focus sealed tube'
_diffrn_radiation_type MoK\a
_diffrn_radiation_wavelength 0.71073
_diffrn_reflns_av_R_equivalents 0.0442
_diffrn_reflns_limit_h_max 7
_diffrn_reflns_limit_h_min -7
_diffrn_reflns_limit_k_max 24
_diffrn_reflns_limit_k_min -41
_diffrn_reflns_limit_l_max 8
_diffrn_reflns_limit_l_min -8
_diffrn_reflns_number 9560
_diffrn_reflns_theta_full 27.131
_diffrn_reflns_theta_max 27.131
_diffrn_reflns_theta_min 3.218
_diffrn_standards_number 0
_exptl_absorpt_coefficient_mu 0.108
_exptl_absorpt_correction_T_max 0.984
_exptl_absorpt_correction_T_min 0.960
_exptl_absorpt_correction_type multi-scan
_exptl_absorpt_process_details
;
(SADABS; Bruker, 2005)
;
_exptl_crystal_colour 'light orange'
_exptl_crystal_density_diffrn 1.457
_exptl_crystal_density_method 'not measured'
_exptl_crystal_description plate
_exptl_crystal_F_000 536
_exptl_crystal_size_max 0.38
_exptl_crystal_size_mid 0.30
_exptl_crystal_size_min 0.16
_refine_diff_density_max 0.198
_refine_diff_density_min -0.223
_refine_ls_goodness_of_fit_ref 1.042
_refine_ls_hydrogen_treatment constr
_refine_ls_matrix_type full
_refine_ls_number_parameters 174
_refine_ls_number_reflns 2582
_refine_ls_number_restraints 0
_refine_ls_restrained_S_all 1.042
_refine_ls_R_factor_all 0.1010
_refine_ls_R_factor_gt 0.0568
_refine_ls_shift/su_max 0.000
_refine_ls_shift/su_mean 0.000
_refine_ls_structure_factor_coef Fsqd
_refine_ls_weighting_details 'w=1/[\s^2^(Fo^2^)+(0.0620P)^2^+0.2313P] where P=(Fo^2^+2Fc^2^)/3'
_refine_ls_weighting_scheme calc
_refine_ls_wR_factor_gt 0.1298
_refine_ls_wR_factor_ref 0.1470
_reflns_number_gt 1602
_reflns_number_total 2582
_reflns_threshold_expression I>2\s(I)
_cod_data_source_file hb7423sup1.cif
_cod_data_source_block I
_cod_original_cell_volume 1172.74(18)
_cod_database_code 2240757
_shelx_space_group_comment
;
The symmetry employed for this shelxl refinement is uniquely defined
by the following loop, which should always be used as a source of
symmetry information in preference to the above space-group names.
They are only intended as comments.
;

loop_
_space_group_symop_operation_xyz
'x, y, z'
'-x, y+1/2, -z+1/2'
'-x, -y, -z'
'x, -y-1/2, z-1/2'

loop_
_atom_site_type_symbol
_atom_site_label
_atom_site_fract_x
_atom_site_fract_y
_atom_site_fract_z
_atom_site_U_iso_or_equiv
_atom_site_adp_type
_atom_site_calc_flag
_atom_site_occupancy
O O1 0.7252(3) 0.01068(6) -0.2615(2) 0.0515(5) Uani d 1
H H1 0.6964 -0.0023 -0.3708 0.077 Uiso calc 1
O O2 0.3434(3) 0.03147(5) -0.3868(2) 0.0478(4) Uani d 1
O O3 0.1427(3) 0.08122(6) -0.1660(2) 0.0554(5) Uani d 1
H H3 0.1498 0.0670 -0.2670 0.083 Uiso calc 1
O O4 0.2383(3) 0.14573(7) 0.4823(3) 0.0723(6) Uani d 1
N N1 0.6221(3) 0.12432(6) 0.4934(2) 0.0457(5) Uani d 1
H H1A 0.7682 0.1253 0.5677 0.055 Uiso calc 1
C C1 0.5318(4) 0.03152(7) -0.2456(3) 0.0379(5) Uani d 1
C C2 0.5512(4) 0.05479(7) -0.0538(3) 0.0339(5) Uani d 1
C C3 0.3563(4) 0.07877(7) -0.0233(3) 0.0367(5) Uani d 1
C C4 0.3735(4) 0.10154(7) 0.1581(3) 0.0415(6) Uani d 1
H H4 0.2419 0.1170 0.1775 0.050 Uiso calc 1
C C5 0.5876(4) 0.10094(7) 0.3091(3) 0.0378(5) Uani d 1
C C6 0.7835(4) 0.07703(8) 0.2805(3) 0.0439(6) Uani d 1
H H6 0.9273 0.0766 0.3826 0.053 Uiso calc 1
C C7 0.7651(4) 0.05425(7) 0.1036(3) 0.0416(6) Uani d 1
H H7 0.8959 0.0382 0.0873 0.050 Uiso calc 1
C C8 0.4525(4) 0.14561(8) 0.5685(3) 0.0449(6) Uani d 1
C C9 0.5423(4) 0.16900(7) 0.7674(3) 0.0417(6) Uani d 1
C C10 0.7710(5) 0.16503(9) 0.8943(3) 0.0550(7) Uani d 1
H H10 0.8831 0.1472 0.8569 0.066 Uiso calc 1
C C11 0.8349(5) 0.18742(9) 1.0775(4) 0.0620(8) Uani d 1
H H11 0.9896 0.1846 1.1626 0.074 Uiso calc 1
C C12 0.6713(6) 0.21360(9) 1.1334(4) 0.0639(8) Uani d 1
H H12 0.7149 0.2287 1.2561 0.077 Uiso calc 1
C C13 0.4429(5) 0.21765(9) 1.0090(4) 0.0648(8) Uani d 1
H H13 0.3319 0.2356 1.0473 0.078 Uiso calc 1
C C14 0.3771(5) 0.19531(8) 0.8274(4) 0.0533(7) Uani d 1
H H14 0.2210 0.1979 0.7446 0.064 Uiso calc 1

loop_
_atom_site_aniso_label
_atom_site_aniso_U_11
_atom_site_aniso_U_22
_atom_site_aniso_U_33
_atom_site_aniso_U_12
_atom_site_aniso_U_13
_atom_site_aniso_U_23
O1 0.0514(10) 0.0617(12) 0.0387(9) 0.0102(9) 0.0050(7) -0.0200(8)
O2 0.0507(9) 0.0585(11) 0.0312(8) 0.0042(8) 0.0034(7) -0.0140(7)
O3 0.0487(10) 0.0754(14) 0.0379(9) 0.0111(9) 0.0016(7) -0.0185(8)
O4 0.0574(12) 0.1049(18) 0.0502(10) 0.0122(11) 0.0037(8) -0.0290(10)
N1 0.0492(11) 0.0537(13) 0.0324(9) -0.0019(10) 0.0059(8) -0.0152(9)
C1 0.0473(13) 0.0353(13) 0.0319(10) -0.0030(11) 0.0111(9) -0.0027(9)
C2 0.0411(12) 0.0335(13) 0.0275(10) -0.0052(10) 0.0090(8) -0.0033(8)
C3 0.0414(12) 0.0412(14) 0.0271(10) -0.0043(10) 0.0072(8) -0.0029(9)
C4 0.0461(13) 0.0452(15) 0.0346(11) -0.0001(11) 0.0120(9) -0.0068(10)
C5 0.0511(13) 0.0366(14) 0.0276(10) -0.0068(11) 0.0133(9) -0.0064(9)
C6 0.0442(13) 0.0548(16) 0.0298(11) 0.0008(12) 0.0031(9) -0.0073(10)
C7 0.0440(13) 0.0462(15) 0.0345(11) 0.0025(11) 0.0090(9) -0.0057(10)
C8 0.0515(15) 0.0474(16) 0.0347(11) 0.0022(12) 0.0079(10) -0.0041(10)
C9 0.0570(14) 0.0368(14) 0.0323(11) -0.0025(11) 0.0124(10) -0.0026(9)
C10 0.0643(16) 0.0577(17) 0.0404(13) 0.0090(13) 0.0070(11) -0.0099(11)
C11 0.0696(18) 0.066(2) 0.0430(14) 0.0040(15) -0.0008(12) -0.0123(13)
C12 0.089(2) 0.0590(19) 0.0442(14) -0.0075(16) 0.0173(14) -0.0202(12)
C13 0.0700(18) 0.064(2) 0.0639(17) 0.0005(15) 0.0223(14) -0.0274(14)
C14 0.0570(15) 0.0515(17) 0.0525(14) -0.0018(13) 0.0152(11) -0.0103(12)

loop_
_atom_type_symbol
_atom_type_description
_atom_type_scat_dispersion_real
_atom_type_scat_dispersion_imag
_atom_type_scat_source
C C 0.0033 0.0016 'International Tables Vol C Tables 4.2.6.8 and 6.1.1.4'
H H 0.0000 0.0000 'International Tables Vol C Tables 4.2.6.8 and 6.1.1.4'
N N 0.0061 0.0033 'International Tables Vol C Tables 4.2.6.8 and 6.1.1.4'
O O 0.0106 0.0060 'International Tables Vol C Tables 4.2.6.8 and 6.1.1.4'

loop_
_geom_angle_atom_site_label_1
_geom_angle_atom_site_label_2
_geom_angle_atom_site_label_3
_geom_angle
C1 O1 H1 109.5
C3 O3 H3 109.5
C8 N1 C5 128.08(19)
C8 N1 H1A 116.0
C5 N1 H1A 116.0
O2 C1 O1 121.71(18)
O2 C1 C2 122.3(2)
O1 C1 C2 115.96(18)
C3 C2 C7 118.20(18)
C3 C2 C1 120.46(18)
C7 C2 C1 121.3(2)
O3 C3 C4 116.45(19)
O3 C3 C2 122.51(17)
C4 C3 C2 121.04(18)
C5 C4 C3 119.5(2)
C5 C4 H4 120.3
C3 C4 H4 120.3
C4 C5 C6 119.99(18)
C4 C5 N1 122.9(2)
C6 C5 N1 117.12(19)
C7 C6 C5 120.4(2)
C7 C6 H6 119.8
C5 C6 H6 119.8
C6 C7 C2 120.9(2)
C6 C7 H7 119.6
C2 C7 H7 119.6
O4 C8 N1 122.7(2)
O4 C8 C9 120.6(2)
N1 C8 C9 116.6(2)
C10 C9 C14 118.9(2)
C10 C9 C8 124.8(2)
C14 C9 C8 116.4(2)
C9 C10 C11 120.3(2)
C9 C10 H10 119.8
C11 C10 H10 119.8
C12 C11 C10 120.1(2)
C12 C11 H11 119.9
C10 C11 H11 119.9
C11 C12 C13 120.1(2)
C11 C12 H12 120.0
C13 C12 H12 120.0
C12 C13 C14 120.2(3)
C12 C13 H13 119.9
C14 C13 H13 119.9
C13 C14 C9 120.4(2)
C13 C14 H14 119.8
C9 C14 H14 119.8

loop_
_geom_bond_atom_site_label_1
_geom_bond_atom_site_label_2
_geom_bond_distance
O1 C1 1.309(3)
O1 H1 0.8200
O2 C1 1.245(2)
O3 C3 1.354(2)
O3 H3 0.8200
O4 C8 1.215(3)
N1 C8 1.365(3)
N1 C5 1.409(2)
N1 H1A 0.8600
C1 C2 1.458(3)
C2 C3 1.399(3)
C2 C7 1.404(3)
C3 C4 1.392(3)
C4 C5 1.382(3)
C4 H4 0.9300
C5 C6 1.398(3)
C6 C7 1.366(3)
C6 H6 0.9300
C7 H7 0.9300
C8 C9 1.501(3)
C9 C10 1.377(3)
C9 C14 1.386(3)
C10 C11 1.386(3)
C10 H10 0.9300
C11 C12 1.365(4)
C11 H11 0.9300
C12 C13 1.369(4)
C12 H12 0.9300
C13 C14 1.377(3)
C13 H13 0.9300
C14 H14 0.9300

loop_
_geom_hbond_atom_site_label_D
_geom_hbond_atom_site_label_H
_geom_hbond_atom_site_label_A
_geom_hbond_site_symmetry_A
_geom_hbond_distance_DH
_geom_hbond_distance_HA
_geom_hbond_distance_DA
_geom_hbond_angle_DHA
O1 H1 O2 3_654 0.82 1.83 2.6470(19) 176
O3 H3 O2 . 0.82 1.88 2.601(2) 146
C4 H4 O4 . 0.93 2.23 2.828(3) 122
C12 H12 Cg2 4_566 0.93 2.95 3.773(3) 142

loop_
_geom_torsion_atom_site_label_1
_geom_torsion_atom_site_label_2
_geom_torsion_atom_site_label_3
_geom_torsion_atom_site_label_4
_geom_torsion
O2 C1 C2 C3 -1.0(3)
O1 C1 C2 C3 178.68(19)
O2 C1 C2 C7 179.8(2)
O1 C1 C2 C7 -0.5(3)
C7 C2 C3 O3 -179.9(2)
C1 C2 C3 O3 0.8(3)
C7 C2 C3 C4 0.0(3)
C1 C2 C3 C4 -179.2(2)
O3 C3 C4 C5 -179.1(2)
C2 C3 C4 C5 1.0(3)
C3 C4 C5 C6 -1.1(3)
C3 C4 C5 N1 177.6(2)
C8 N1 C5 C4 10.2(4)
C8 N1 C5 C6 -171.0(2)
C4 C5 C6 C7 0.2(3)
N1 C5 C6 C7 -178.6(2)
C5 C6 C7 C2 0.9(4)
C3 C2 C7 C6 -0.9(3)
C1 C2 C7 C6 178.3(2)
C5 N1 C8 O4 2.4(4)
C5 N1 C8 C9 -178.3(2)
O4 C8 C9 C10 168.2(2)
N1 C8 C9 C10 -11.1(4)
O4 C8 C9 C14 -9.7(3)
N1 C8 C9 C14 171.0(2)
C14 C9 C10 C11 -0.8(4)
C8 C9 C10 C11 -178.6(3)
C9 C10 C11 C12 0.0(4)
C10 C11 C12 C13 0.4(5)
C11 C12 C13 C14 0.1(5)
C12 C13 C14 C9 -0.9(4)
C10 C9 C14 C13 1.2(4)
C8 C9 C14 C13 179.3(2)

_cod_database_fobs_code 2240757
